data_4117531
loop_
_publ_author_name
'Yoshihiro Miyake'
'Kazunari Nakajima'
'Yoshiaki Nishibayashi'

_publ_section_title
;
 Visible-Light-Mediated Utilization of \a-Aminoalkyl Radicals: Addition to
 Electron-Deficient Alkenes Using Photoredox Catalysts
;
_journal_name_full 'Journal of the American Chemical Society'
_journal_page_first 3338
_journal_page_last 3341
_journal_paper_doi 10.1021/ja211770y
_journal_volume 134
_journal_year 2012
_chemical_formula_moiety 'C27 H28 Cl N O4'
_chemical_formula_sum 'C27 H28 Cl N O4'
_chemical_formula_weight 465.97
_space_group_IT_number 14
_symmetry_cell_setting monoclinic
_symmetry_Int_Tables_number 14
_symmetry_space_group_name_Hall '-P 2yn'
_symmetry_space_group_name_H-M 'P 1 21/n 1'
_atom_sites_solution_hydrogens geom
_atom_sites_solution_primary direct
_atom_sites_solution_secondary difmap
_cell_angle_alpha 90.0000
_cell_angle_beta 101.1796(18)
_cell_angle_gamma 90.0000
_cell_formula_units_Z 8
_cell_length_a 21.4069(12)
_cell_length_b 10.5671(7)
_cell_length_c 21.9699(12)
_cell_measurement_reflns_used 12036
_cell_measurement_temperature 93
_cell_measurement_theta_max 27.57
_cell_measurement_theta_min 3.02
_cell_volume 4875.5(5)
_computing_cell_refinement PROCESS-AUTO
_computing_data_collection PROCESS-AUTO
_computing_data_reduction PROCESS-AUTO
_computing_molecular_graphics 'CrystalStructure 4.0'
_computing_publication_material 'CrystalStructure 4.0 (Rigaku, 2010)'
_computing_structure_refinement 'CRYSTALS (Carruthers, et al., 1999)'
_computing_structure_solution SIR97
_diffrn_ambient_temperature 93
_diffrn_detector_area_resol_mean 7.143
_diffrn_measured_fraction_theta_full 0.961
_diffrn_measured_fraction_theta_max 0.961
_diffrn_measurement_device_type 'Rigaku Saturn70'
_diffrn_measurement_method \w
_diffrn_radiation_type 'Mo K\a'
_diffrn_radiation_wavelength 0.71075
_diffrn_reflns_av_R_equivalents 0.0779
_diffrn_reflns_limit_h_max 20
_diffrn_reflns_limit_h_min -27
_diffrn_reflns_limit_k_max 13
_diffrn_reflns_limit_k_min -13
_diffrn_reflns_limit_l_max 28
_diffrn_reflns_limit_l_min -25
_diffrn_reflns_number 36277
_diffrn_reflns_theta_full 27.49
_diffrn_reflns_theta_max 27.48
_diffrn_standards_number 0
_exptl_absorpt_coefficient_mu 0.189
_exptl_absorpt_correction_T_max 0.981
_exptl_absorpt_correction_T_min 0.734
_exptl_absorpt_correction_type multi-scan
_exptl_absorpt_process_details 'REQAB (Rigaku, 1998)'
_exptl_crystal_colour Colorless
_exptl_crystal_density_diffrn 1.270
_exptl_crystal_description Block
_exptl_crystal_F_000 1968.00
_exptl_crystal_size_max 0.250
_exptl_crystal_size_mid 0.200
_exptl_crystal_size_min 0.100
_refine_diff_density_max 1.250
_refine_diff_density_min -0.914
_refine_ls_extinction_method none
_refine_ls_goodness_of_fit_ref 1.000
_refine_ls_hydrogen_treatment constr
_refine_ls_number_parameters 651
_refine_ls_number_reflns 10754
_refine_ls_R_factor_gt 0.0869
_refine_ls_shift/su_max 0.000
_refine_ls_structure_factor_coef Fsqd
_refine_ls_weighting_details 'w = 1/[3.0500\s(Fo^2^)]/(4Fo^2^)'
_refine_ls_weighting_scheme calc
_refine_ls_wR_factor_ref 0.1399
_reflns_number_gt 7268
_reflns_number_total 10754
_reflns_threshold_expression F^2^>2.0\s(F^2^)
_cod_data_source_file ja211770y_si_002.cif
_cod_data_source_block C27H28ClNO4
_cod_database_code 4117531

loop_
_symmetry_equiv_pos_site_id
_symmetry_equiv_pos_as_xyz
1 +X,+Y,+Z
2 1/2-X,1/2+Y,1/2-Z
3 -X,-Y,-Z
4 1/2+X,1/2-Y,1/2+Z

loop_
_atom_site_label
_atom_site_type_symbol
_atom_site_fract_x
_atom_site_fract_y
_atom_site_fract_z
_atom_site_U_iso_or_equiv
_atom_site_adp_type
_atom_site_occupancy
_atom_site_symmetry_multiplicity
_atom_site_calc_flag
_atom_site_refinement_flags
Cl(1) Cl 0.27432(4) 0.25236(10) 0.41803(4) 0.0421(3) Uani 1.0 4 d .
Cl(2) Cl 0.67772(4) 0.65373(9) 0.03458(4) 0.0403(3) Uani 1.0 4 d .
O(1) O 0.59133(11) 0.1904(2) 0.43597(10) 0.0368(8) Uani 1.0 4 d .
O(2) O 0.59111(10) 0.3176(2) 0.51853(9) 0.0295(7) Uani 1.0 4 d .
O(3) O 0.68509(9) 0.4871(2) 0.45072(9) 0.0268(7) Uani 1.0 4 d .
O(4) O 0.66439(10) 0.3982(3) 0.35593(10) 0.0362(8) Uani 1.0 4 d .
O(5) O 0.39197(9) 0.7505(2) 0.09406(10) 0.0295(7) Uani 1.0 4 d .
O(6) O 0.40138(10) 0.8924(2) 0.01982(10) 0.0332(7) Uani 1.0 4 d .
O(7) O 0.33460(9) 1.0529(2) 0.12237(10) 0.0306(7) Uani 1.0 4 d .
O(8) O 0.37240(10) 0.9524(3) 0.21168(10) 0.0364(8) Uani 1.0 4 d .
N(1) N 0.48064(11) 0.4405(3) 0.25118(11) 0.0249(8) Uani 1.0 4 d .
N(2) N 0.57290(11) 0.9354(3) 0.26629(11) 0.0227(8) Uani 1.0 4 d .
C(1) C 0.53127(13) 0.3744(3) 0.35813(13) 0.0208(9) Uani 1.0 4 d .
C(2) C 0.46883(14) 0.3397(3) 0.37589(13) 0.0209(9) Uani 1.0 4 d .
C(3) C 0.44227(14) 0.2193(3) 0.36472(14) 0.0262(10) Uani 1.0 4 d .
C(4) C 0.38337(15) 0.1903(4) 0.37825(15) 0.0309(11) Uani 1.0 4 d .
C(5) C 0.35049(14) 0.2833(4) 0.40420(14) 0.0266(10) Uani 1.0 4 d .
C(6) C 0.37679(14) 0.4004(4) 0.41821(13) 0.0259(10) Uani 1.0 4 d .
C(7) C 0.43513(13) 0.4295(3) 0.40396(13) 0.0224(9) Uani 1.0 4 d .
C(8) C 0.58140(13) 0.4086(3) 0.41588(13) 0.0194(9) Uani 1.0 4 d .
C(9) C 0.64716(14) 0.4312(3) 0.40234(15) 0.0255(10) Uani 1.0 4 d .
C(10) C 0.75182(13) 0.5083(4) 0.44514(15) 0.0293(10) Uani 1.0 4 d .
C(11) C 0.75881(14) 0.6314(4) 0.41232(15) 0.0350(11) Uani 1.0 4 d .
C(12) C 0.58843(13) 0.3028(3) 0.46416(15) 0.0221(10) Uani 1.0 4 d .
C(13) C 0.59536(17) 0.0764(4) 0.47505(16) 0.0416(12) Uani 1.0 4 d .
C(14) C 0.66439(17) 0.0436(4) 0.49415(18) 0.0627(16) Uani 1.0 4 d .
C(15) C 0.52101(13) 0.4816(3) 0.30931(13) 0.0231(9) Uani 1.0 4 d .
C(16) C 0.41450(15) 0.4720(3) 0.24079(13) 0.0249(10) Uani 1.0 4 d .
C(17) C 0.36805(15) 0.3782(4) 0.23546(14) 0.0310(11) Uani 1.0 4 d .
C(18) C 0.30437(16) 0.4095(4) 0.22647(15) 0.0381(12) Uani 1.0 4 d .
C(19) C 0.28591(17) 0.5358(4) 0.22190(15) 0.0402(13) Uani 1.0 4 d .
C(20) C 0.33189(17) 0.6286(4) 0.22770(16) 0.0432(13) Uani 1.0 4 d .
C(21) C 0.39573(15) 0.5973(4) 0.23751(15) 0.0318(11) Uani 1.0 4 d .
C(22) C 0.50675(15) 0.3751(3) 0.20633(14) 0.0241(10) Uani 1.0 4 d .
C(23) C 0.57180(14) 0.3443(3) 0.21727(14) 0.0266(10) Uani 1.0 4 d .
C(24) C 0.59761(16) 0.2851(3) 0.17081(15) 0.0295(11) Uani 1.0 4 d .
C(25) C 0.56023(16) 0.2552(3) 0.11399(15) 0.0305(11) Uani 1.0 4 d .
C(26) C 0.49662(16) 0.2841(3) 0.10399(14) 0.0293(10) Uani 1.0 4 d .
C(27) C 0.46878(15) 0.3417(3) 0.14896(14) 0.0279(10) Uani 1.0 4 d .
C(28) C 0.48904(13) 0.8899(3) 0.17253(13) 0.0227(10) Uani 1.0 4 d .
C(29) C 0.53500(13) 0.8283(3) 0.13711(13) 0.0206(9) Uani 1.0 4 d .
C(30) C 0.55775(13) 0.8965(3) 0.09067(13) 0.0239(10) Uani 1.0 4 d .
C(31) C 0.60071(14) 0.8418(3) 0.05918(14) 0.0255(10) Uani 1.0 4 d .
C(32) C 0.62189(14) 0.7208(4) 0.07382(14) 0.0269(10) Uani 1.0 4 d .
C(33) C 0.59961(14) 0.6501(3) 0.11864(14) 0.0279(10) Uani 1.0 4 d .
C(34) C 0.55648(13) 0.7053(3) 0.14941(14) 0.0225(9) Uani 1.0 4 d .
C(35) C 0.43202(13) 0.9508(3) 0.12813(13) 0.0220(9) Uani 1.0 4 d .
C(36) C 0.40705(14) 0.8649(4) 0.07414(15) 0.0250(10) Uani 1.0 4 d .
C(37) C 0.37507(15) 0.6508(4) 0.04772(16) 0.0362(11) Uani 1.0 4 d .
C(38) C 0.43443(15) 0.5952(4) 0.03179(15) 0.0351(11) Uani 1.0 4 d .
C(39) C 0.37734(14) 0.9838(3) 0.15971(15) 0.0257(10) Uani 1.0 4 d .
C(40) C 0.27814(14) 1.0900(4) 0.14610(15) 0.0325(11) Uani 1.0 4 d .
C(41) C 0.24207(15) 1.1836(4) 0.10113(16) 0.0404(12) Uani 1.0 4 d .
C(42) C 0.52268(13) 0.9897(3) 0.21879(13) 0.0230(9) Uani 1.0 4 d .
C(43) C 0.63682(13) 0.9809(3) 0.26884(13) 0.0215(9) Uani 1.0 4 d .
C(44) C 0.67614(14) 0.9216(4) 0.23452(14) 0.0316(11) Uani 1.0 4 d .
C(45) C 0.73686(15) 0.9658(4) 0.23624(15) 0.0416(13) Uani 1.0 4 d .
C(46) C 0.75874(15) 1.0693(4) 0.27216(15) 0.0366(12) Uani 1.0 4 d .
C(47) C 0.72002(15) 1.1283(4) 0.30688(15) 0.0345(11) Uani 1.0 4 d .
C(48) C 0.65944(14) 1.0829(3) 0.30517(14) 0.0277(10) Uani 1.0 4 d .
C(49) C 0.55829(14) 0.8749(3) 0.31825(13) 0.0203(9) Uani 1.0 4 d .
C(50) C 0.60736(14) 0.8208(3) 0.36248(14) 0.0245(10) Uani 1.0 4 d .
C(51) C 0.59450(14) 0.7621(3) 0.41539(14) 0.0247(10) Uani 1.0 4 d .
C(52) C 0.53256(14) 0.7531(3) 0.42430(14) 0.0269(10) Uani 1.0 4 d .
C(53) C 0.48331(14) 0.8024(3) 0.38076(14) 0.0242(10) Uani 1.0 4 d .
C(54) C 0.49587(14) 0.8622(3) 0.32755(14) 0.0249(10) Uani 1.0 4 d .
H(1) H 0.5470 0.3010 0.3389 0.0252 Uiso 1.0 4 calc R
H(2) H 0.4640 0.1592 0.3464 0.0312 Uiso 1.0 4 calc R
H(3) H 0.3664 0.1101 0.3705 0.0367 Uiso 1.0 4 calc R
H(4) H 0.3554 0.4599 0.4373 0.0317 Uiso 1.0 4 calc R
H(5) H 0.4530 0.5086 0.4128 0.0264 Uiso 1.0 4 calc R
H(6) H 0.5668 0.4850 0.4336 0.0240 Uiso 1.0 4 calc R
H(7) H 0.7770 0.5080 0.4866 0.0349 Uiso 1.0 4 calc R
H(8) H 0.7641 0.4376 0.4223 0.0349 Uiso 1.0 4 calc R
H(9) H 0.7456 0.6993 0.4355 0.0419 Uiso 1.0 4 calc R
H(10) H 0.8022 0.6436 0.4091 0.0419 Uiso 1.0 4 calc R
H(11) H 0.7328 0.6295 0.3718 0.0419 Uiso 1.0 4 calc R
H(12) H 0.5761 0.0901 0.5107 0.0503 Uiso 1.0 4 calc R
H(13) H 0.5742 0.0073 0.4508 0.0504 Uiso 1.0 4 calc R
H(14) H 0.6845 0.1137 0.5175 0.0734 Uiso 1.0 4 calc R
H(15) H 0.6706 -0.0309 0.5191 0.0733 Uiso 1.0 4 calc R
H(16) H 0.6826 0.0317 0.4582 0.0733 Uiso 1.0 4 calc R
H(17) H 0.5604 0.5103 0.2989 0.0283 Uiso 1.0 4 calc R
H(18) H 0.4996 0.5525 0.3238 0.0284 Uiso 1.0 4 calc R
H(19) H 0.3795 0.2938 0.2359 0.0367 Uiso 1.0 4 calc R
H(20) H 0.2739 0.3469 0.2251 0.0453 Uiso 1.0 4 calc R
H(21) H 0.2434 0.5586 0.2153 0.0477 Uiso 1.0 4 calc R
H(22) H 0.3202 0.7129 0.2239 0.0517 Uiso 1.0 4 calc R
H(23) H 0.4260 0.6606 0.2402 0.0387 Uiso 1.0 4 calc R
H(24) H 0.5973 0.3659 0.2548 0.0322 Uiso 1.0 4 calc R
H(25) H 0.6406 0.2658 0.1790 0.0365 Uiso 1.0 4 calc R
H(26) H 0.5778 0.2175 0.0833 0.0375 Uiso 1.0 4 calc R
H(27) H 0.4711 0.2615 0.0666 0.0353 Uiso 1.0 4 calc R
H(28) H 0.4260 0.3624 0.1407 0.0331 Uiso 1.0 4 calc R
H(29) H 0.4721 0.8244 0.1960 0.0278 Uiso 1.0 4 calc R
H(30) H 0.5440 0.9786 0.0817 0.0283 Uiso 1.0 4 calc R
H(31) H 0.6159 0.8861 0.0288 0.0309 Uiso 1.0 4 calc R
H(32) H 0.6145 0.5688 0.1279 0.0326 Uiso 1.0 4 calc R
H(33) H 0.5410 0.6600 0.1793 0.0267 Uiso 1.0 4 calc R
H(34) H 0.4467 1.0291 0.1122 0.0261 Uiso 1.0 4 calc R
H(35) H 0.3487 0.5911 0.0643 0.0427 Uiso 1.0 4 calc R
H(36) H 0.3499 0.6918 0.0120 0.0427 Uiso 1.0 4 calc R
H(37) H 0.4584 0.5583 0.0687 0.0420 Uiso 1.0 4 calc R
H(38) H 0.4231 0.5312 0.0010 0.0420 Uiso 1.0 4 calc R
H(39) H 0.4596 0.6583 0.0168 0.0417 Uiso 1.0 4 calc R
H(40) H 0.2530 1.0153 0.1489 0.0389 Uiso 1.0 4 calc R
H(41) H 0.2920 1.1252 0.1870 0.0390 Uiso 1.0 4 calc R
H(42) H 0.2301 1.1462 0.0610 0.0475 Uiso 1.0 4 calc R
H(43) H 0.2047 1.2101 0.1153 0.0475 Uiso 1.0 4 calc R
H(44) H 0.2688 1.2551 0.0988 0.0475 Uiso 1.0 4 calc R
H(45) H 0.4941 1.0309 0.2415 0.0283 Uiso 1.0 4 calc R
H(46) H 0.5432 1.0531 0.1979 0.0281 Uiso 1.0 4 calc R
H(47) H 0.6611 0.8534 0.2096 0.0384 Uiso 1.0 4 calc R
H(48) H 0.7637 0.9251 0.2143 0.0507 Uiso 1.0 4 calc R
H(49) H 0.7990 1.1007 0.2717 0.0437 Uiso 1.0 4 calc R
H(50) H 0.7361 1.1936 0.3333 0.0398 Uiso 1.0 4 calc R
H(51) H 0.6324 1.1253 0.3263 0.0335 Uiso 1.0 4 calc R
H(52) H 0.6489 0.8253 0.3564 0.0303 Uiso 1.0 4 calc R
H(53) H 0.6273 0.7277 0.4443 0.0292 Uiso 1.0 4 calc R
H(54) H 0.5241 0.7180 0.4604 0.0334 Uiso 1.0 4 calc R
H(55) H 0.4416 0.7910 0.3853 0.0301 Uiso 1.0 4 calc R
H(56) H 0.4628 0.8963 0.2988 0.0298 Uiso 1.0 4 calc R

loop_
_atom_site_aniso_label
_atom_site_aniso_U_11
_atom_site_aniso_U_22
_atom_site_aniso_U_33
_atom_site_aniso_U_12
_atom_site_aniso_U_13
_atom_site_aniso_U_23
Cl(1) 0.0328(5) 0.0472(7) 0.0493(6) -0.0125(5) 0.0155(5) -0.0015(5)
Cl(2) 0.0403(6) 0.0391(6) 0.0457(6) 0.0036(5) 0.0191(5) -0.0116(5)
O(1) 0.0677(17) 0.0177(14) 0.0277(14) 0.0096(13) 0.0161(13) -0.0008(11)
O(2) 0.0440(14) 0.0266(15) 0.0205(13) -0.0068(11) 0.0123(11) -0.0040(11)
O(3) 0.0245(12) 0.0308(15) 0.0247(13) -0.0029(11) 0.0035(10) -0.0012(11)
O(4) 0.0363(14) 0.0472(18) 0.0295(14) -0.0081(12) 0.0171(11) -0.0134(13)
O(5) 0.0359(13) 0.0249(15) 0.0283(13) -0.0068(12) 0.0075(11) -0.0001(11)
O(6) 0.0459(15) 0.0305(16) 0.0206(13) 0.0067(12) 0.0005(11) 0.0046(11)
O(7) 0.0286(13) 0.0322(16) 0.0311(14) 0.0101(11) 0.0062(11) 0.0019(12)
O(8) 0.0357(14) 0.0460(18) 0.0305(14) 0.0120(12) 0.0140(12) 0.0076(13)
N(1) 0.0281(16) 0.0256(18) 0.0207(15) 0.0017(13) 0.0040(12) -0.0022(13)
N(2) 0.0244(15) 0.0246(17) 0.0196(15) -0.0013(13) 0.0056(12) 0.0018(13)
C(1) 0.0284(18) 0.0141(18) 0.0214(17) 0.0029(14) 0.0086(14) 0.0004(14)
C(2) 0.0257(18) 0.0198(19) 0.0160(16) 0.0012(15) 0.0012(14) 0.0030(14)
C(3) 0.0303(19) 0.021(2) 0.0271(19) -0.0019(16) 0.0044(15) -0.0020(15)
C(4) 0.037(2) 0.021(2) 0.034(2) -0.0091(17) 0.0053(17) 0.0046(16)
C(5) 0.0193(18) 0.036(3) 0.0255(19) -0.0075(16) 0.0066(15) 0.0034(16)
C(6) 0.031(2) 0.029(3) 0.0188(17) -0.0008(16) 0.0093(15) -0.0053(15)
C(7) 0.0234(18) 0.0192(19) 0.0242(18) -0.0028(15) 0.0036(14) -0.0042(15)
C(8) 0.0227(17) 0.0140(18) 0.0230(17) 0.0025(14) 0.0080(14) 0.0017(14)
C(9) 0.0253(19) 0.020(2) 0.032(2) 0.0012(15) 0.0075(16) -0.0004(16)
C(10) 0.0213(19) 0.035(3) 0.031(2) -0.0014(16) 0.0032(15) -0.0001(17)
C(11) 0.033(2) 0.037(3) 0.035(3) -0.0102(18) 0.0065(17) 0.0004(18)
C(12) 0.0174(17) 0.021(2) 0.0281(19) 0.0033(15) 0.0056(15) 0.0022(15)
C(13) 0.076(3) 0.020(3) 0.029(2) 0.014(2) 0.012(2) 0.0032(17)
C(14) 0.082(4) 0.038(3) 0.063(4) -0.004(3) 0.001(3) 0.009(3)
C(15) 0.0271(19) 0.0203(19) 0.0234(18) -0.0002(15) 0.0084(15) -0.0027(15)
C(16) 0.035(2) 0.024(2) 0.0164(17) -0.0010(17) 0.0073(15) -0.0001(15)
C(17) 0.038(3) 0.026(3) 0.028(2) 0.0028(17) 0.0034(16) -0.0029(16)
C(18) 0.034(3) 0.045(3) 0.035(3) -0.0032(19) 0.0053(17) -0.0049(19)
C(19) 0.034(3) 0.059(3) 0.027(2) 0.008(2) 0.0034(17) -0.008(2)
C(20) 0.046(3) 0.039(3) 0.044(3) 0.014(2) 0.0076(19) 0.005(2)
C(21) 0.039(3) 0.022(2) 0.036(2) 0.0013(17) 0.0112(17) 0.0053(17)
C(22) 0.037(2) 0.0127(18) 0.0241(18) -0.0007(15) 0.0089(16) 0.0015(15)
C(23) 0.035(2) 0.024(2) 0.0222(18) -0.0014(16) 0.0075(16) -0.0028(15)
C(24) 0.039(2) 0.020(2) 0.033(2) 0.0024(16) 0.0154(17) 0.0045(16)
C(25) 0.050(3) 0.021(2) 0.0240(19) 0.0027(17) 0.0137(16) 0.0032(16)
C(26) 0.046(3) 0.022(2) 0.0200(18) 0.0006(17) 0.0073(16) 0.0006(15)
C(27) 0.036(2) 0.022(2) 0.0247(19) 0.0010(16) 0.0051(16) 0.0026(16)
C(28) 0.0220(18) 0.020(2) 0.0281(19) -0.0025(15) 0.0091(15) 0.0038(15)
C(29) 0.0239(18) 0.021(2) 0.0157(16) -0.0027(15) 0.0005(14) -0.0012(14)
C(30) 0.0249(19) 0.021(2) 0.0248(18) 0.0006(15) 0.0019(15) 0.0044(15)
C(31) 0.0272(19) 0.025(2) 0.0254(19) -0.0029(16) 0.0087(15) -0.0011(16)
C(32) 0.0253(19) 0.029(3) 0.0270(19) 0.0061(16) 0.0064(15) -0.0071(16)
C(33) 0.032(2) 0.018(2) 0.032(2) 0.0037(16) 0.0023(16) -0.0027(16)
C(34) 0.0249(18) 0.0195(19) 0.0223(18) -0.0010(15) 0.0023(14) 0.0004(15)
C(35) 0.0244(18) 0.022(2) 0.0193(17) -0.0016(15) 0.0038(14) 0.0009(15)
C(36) 0.0215(18) 0.023(2) 0.031(2) 0.0070(15) 0.0048(16) 0.0016(16)
C(37) 0.038(3) 0.029(3) 0.040(3) -0.0084(18) 0.0033(18) -0.0056(18)
C(38) 0.048(3) 0.025(3) 0.031(2) -0.0005(18) 0.0059(17) -0.0056(17)
C(39) 0.0249(19) 0.021(2) 0.030(2) 0.0020(15) 0.0022(16) -0.0016(16)
C(40) 0.028(2) 0.033(3) 0.037(2) 0.0063(17) 0.0068(16) -0.0103(18)
C(41) 0.037(3) 0.042(3) 0.040(3) 0.0168(19) 0.0006(18) -0.003(2)
C(42) 0.0286(18) 0.0196(19) 0.0225(17) -0.0017(15) 0.0092(14) -0.0024(15)
C(43) 0.0239(19) 0.022(2) 0.0185(17) -0.0008(15) 0.0035(14) 0.0058(14)
C(44) 0.032(2) 0.034(3) 0.029(2) -0.0076(17) 0.0071(16) -0.0136(17)
C(45) 0.031(3) 0.061(3) 0.034(3) -0.001(2) 0.0123(17) -0.014(2)
C(46) 0.028(2) 0.048(3) 0.034(2) -0.0124(18) 0.0056(17) 0.0003(19)
C(47) 0.037(3) 0.028(3) 0.035(2) -0.0085(17) -0.0022(17) -0.0023(17)
C(48) 0.030(2) 0.023(2) 0.031(2) 0.0024(16) 0.0066(16) -0.0024(16)
C(49) 0.0269(19) 0.0156(18) 0.0195(17) -0.0021(14) 0.0073(15) -0.0005(14)
C(50) 0.0263(19) 0.020(2) 0.0294(19) -0.0015(15) 0.0105(15) -0.0037(15)
C(51) 0.034(2) 0.0177(19) 0.0222(18) 0.0013(15) 0.0054(15) 0.0009(15)
C(52) 0.040(2) 0.0189(19) 0.0248(19) -0.0037(16) 0.0134(16) -0.0011(15)
C(53) 0.0280(19) 0.0179(19) 0.0300(19) -0.0041(15) 0.0141(16) -0.0022(15)
C(54) 0.033(2) 0.0184(19) 0.0236(19) 0.0026(15) 0.0068(15) -0.0014(15)

loop_
_atom_type_symbol
_atom_type_description
_atom_type_scat_dispersion_real
_atom_type_scat_dispersion_imag
_atom_type_scat_source
C C 0.0033 0.0016
;
International Tables for Crystallography
(1992, Vol. C, Tables 4.2.6.8 and 6.1.1.4)
;
H H 0.0000 0.0000
;
International Tables for Crystallography
(1992, Vol. C, Table 6.1.1.4)
;
N N 0.0061 0.0033
;
International Tables for Crystallography
(1992, Vol. C, Tables 4.2.6.8 and 6.1.1.4)
;
O O 0.0106 0.0060
;
International Tables for Crystallography
(1992, Vol. C, Tables 4.2.6.8 and 6.1.1.4)
;
Cl Cl 0.1484 0.1585
;
International Tables for Crystallography
(1992, Vol. C, Tables 4.2.6.8 and 6.1.1.4)
;

loop_
_geom_angle_atom_site_label_1
_geom_angle_atom_site_label_2
_geom_angle_atom_site_label_3
_geom_angle
_geom_angle_publ_flag
C(12) O(1) C(13) 117.1(3) yes
C(9) O(3) C(10) 116.6(3) yes
C(36) O(5) C(37) 117.6(3) yes
C(39) O(7) C(40) 116.6(3) yes
C(15) N(1) C(16) 118.0(3) yes
C(15) N(1) C(22) 120.7(3) yes
C(16) N(1) C(22) 121.3(3) yes
C(42) N(2) C(43) 117.2(3) yes
C(42) N(2) C(49) 120.9(3) yes
C(43) N(2) C(49) 118.9(3) yes
C(2) C(1) C(8) 110.8(3) yes
C(2) C(1) C(15) 110.1(3) yes
C(8) C(1) C(15) 112.5(3) yes
C(1) C(2) C(3) 121.8(3) yes
C(1) C(2) C(7) 120.4(3) yes
C(3) C(2) C(7) 117.8(3) yes
C(2) C(3) C(4) 121.4(3) yes
C(3) C(4) C(5) 119.0(3) yes
Cl(1) C(5) C(4) 120.1(3) yes
Cl(1) C(5) C(6) 119.1(3) yes
C(4) C(5) C(6) 120.7(3) yes
C(5) C(6) C(7) 120.1(3) yes
C(2) C(7) C(6) 120.9(3) yes
C(1) C(8) C(9) 113.7(3) yes
C(1) C(8) C(12) 111.1(3) yes
C(9) C(8) C(12) 106.4(3) yes
O(3) C(9) O(4) 124.2(3) yes
O(3) C(9) C(8) 110.9(3) yes
O(4) C(9) C(8) 124.9(3) yes
O(3) C(10) C(11) 111.0(3) yes
O(1) C(12) O(2) 125.3(3) yes
O(1) C(12) C(8) 109.4(3) yes
O(2) C(12) C(8) 125.3(3) yes
O(1) C(13) C(14) 107.2(3) yes
N(1) C(15) C(1) 111.6(3) yes
N(1) C(16) C(17) 121.1(3) yes
N(1) C(16) C(21) 120.1(3) yes
C(17) C(16) C(21) 118.8(3) yes
C(16) C(17) C(18) 120.8(4) yes
C(17) C(18) C(19) 120.0(4) yes
C(18) C(19) C(20) 119.2(4) yes
C(19) C(20) C(21) 120.8(4) yes
C(16) C(21) C(20) 120.4(4) yes
N(1) C(22) C(23) 120.7(3) yes
N(1) C(22) C(27) 120.8(3) yes
C(23) C(22) C(27) 118.5(3) yes
C(22) C(23) C(24) 119.8(3) yes
C(23) C(24) C(25) 121.3(3) yes
C(24) C(25) C(26) 118.5(4) yes
C(25) C(26) C(27) 122.2(3) yes
C(22) C(27) C(26) 119.6(3) yes
C(29) C(28) C(35) 111.5(3) yes
C(29) C(28) C(42) 111.4(3) yes
C(35) C(28) C(42) 110.0(3) yes
C(28) C(29) C(30) 120.1(3) yes
C(28) C(29) C(34) 121.8(3) yes
C(30) C(29) C(34) 118.1(3) yes
C(29) C(30) C(31) 120.4(3) yes
C(30) C(31) C(32) 119.6(3) yes
Cl(2) C(32) C(31) 119.1(3) yes
Cl(2) C(32) C(33) 119.4(3) yes
C(31) C(32) C(33) 121.5(3) yes
C(32) C(33) C(34) 118.3(3) yes
C(29) C(34) C(33) 122.0(3) yes
C(28) C(35) C(36) 111.2(3) yes
C(28) C(35) C(39) 113.1(3) yes
C(36) C(35) C(39) 108.2(3) yes
O(5) C(36) O(6) 123.5(3) yes
O(5) C(36) C(35) 110.8(3) yes
O(6) C(36) C(35) 125.7(3) yes
O(5) C(37) C(38) 109.8(3) yes
O(7) C(39) O(8) 124.0(3) yes
O(7) C(39) C(35) 110.3(3) yes
O(8) C(39) C(35) 125.8(3) yes
O(7) C(40) C(41) 107.3(3) yes
N(2) C(42) C(28) 112.7(3) yes
N(2) C(43) C(44) 120.0(3) yes
N(2) C(43) C(48) 120.7(3) yes
C(44) C(43) C(48) 119.3(3) yes
C(43) C(44) C(45) 120.2(3) yes
C(44) C(45) C(46) 120.0(4) yes
C(45) C(46) C(47) 120.1(3) yes
C(46) C(47) C(48) 119.5(3) yes
C(43) C(48) C(47) 120.9(3) yes
N(2) C(49) C(50) 119.7(3) yes
N(2) C(49) C(54) 122.4(3) yes
C(50) C(49) C(54) 117.9(3) yes
C(49) C(50) C(51) 121.1(3) yes
C(50) C(51) C(52) 120.0(3) yes
C(51) C(52) C(53) 120.1(3) yes
C(52) C(53) C(54) 120.3(3) yes
C(49) C(54) C(53) 120.6(3) yes
C(2) C(1) H(1) 108.464 no
C(8) C(1) H(1) 107.458 no
C(15) C(1) H(1) 107.265 no
C(2) C(3) H(2) 118.760 no
C(4) C(3) H(2) 119.786 no
C(3) C(4) H(3) 120.330 no
C(5) C(4) H(3) 120.656 no
C(5) C(6) H(4) 119.950 no
C(7) C(6) H(4) 119.987 no
C(2) C(7) H(5) 118.428 no
C(6) C(7) H(5) 120.658 no
C(1) C(8) H(6) 107.386 no
C(9) C(8) H(6) 109.261 no
C(12) C(8) H(6) 108.911 no
O(3) C(10) H(7) 107.072 no
O(3) C(10) H(8) 106.894 no
C(11) C(10) H(7) 111.447 no
C(11) C(10) H(8) 110.942 no
H(7) C(10) H(8) 109.283 no
C(10) C(11) H(9) 109.018 no
C(10) C(11) H(10) 109.932 no
C(10) C(11) H(11) 109.516 no
H(9) C(11) H(10) 109.447 no
H(9) C(11) H(11) 109.407 no
H(10) C(11) H(11) 109.505 no
O(1) C(13) H(12) 111.392 no
O(1) C(13) H(13) 109.215 no
C(14) C(13) H(12) 111.242 no
C(14) C(13) H(13) 108.201 no
H(12) C(13) H(13) 109.464 no
C(13) C(14) H(14) 106.779 no
C(13) C(14) H(15) 111.937 no
C(13) C(14) H(16) 109.791 no
H(14) C(14) H(15) 109.439 no
H(14) C(14) H(16) 109.417 no
H(15) C(14) H(16) 109.423 no
N(1) C(15) H(17) 106.432 no
N(1) C(15) H(18) 106.273 no
C(1) C(15) H(17) 112.411 no
C(1) C(15) H(18) 110.676 no
H(17) C(15) H(18) 109.138 no
C(16) C(17) H(19) 120.201 no
C(18) C(17) H(19) 118.969 no
C(17) C(18) H(20) 120.306 no
C(19) C(18) H(20) 119.686 no
C(18) C(19) H(21) 121.170 no
C(20) C(19) H(21) 119.582 no
C(19) C(20) H(22) 120.093 no
C(21) C(20) H(22) 119.111 no
C(16) C(21) H(23) 119.821 no
C(20) C(21) H(23) 119.697 no
C(22) C(23) H(24) 119.344 no
C(24) C(23) H(24) 120.789 no
C(23) C(24) H(25) 118.394 no
C(25) C(24) H(25) 120.304 no
C(24) C(25) H(26) 120.702 no
C(26) C(25) H(26) 120.807 no
C(25) C(26) H(27) 118.768 no
C(27) C(26) H(27) 118.955 no
C(22) C(27) H(28) 119.728 no
C(26) C(27) H(28) 120.561 no
C(29) C(28) H(29) 108.180 no
C(35) C(28) H(29) 107.403 no
C(42) C(28) H(29) 108.191 no
C(29) C(30) H(30) 119.595 no
C(31) C(30) H(30) 120.045 no
C(30) C(31) H(31) 120.768 no
C(32) C(31) H(31) 119.609 no
C(32) C(33) H(32) 120.205 no
C(34) C(33) H(32) 121.436 no
C(29) C(34) H(33) 118.220 no
C(33) C(34) H(33) 119.742 no
C(28) C(35) H(34) 108.077 no
C(36) C(35) H(34) 108.527 no
C(39) C(35) H(34) 107.541 no
O(5) C(37) H(35) 107.004 no
O(5) C(37) H(36) 105.474 no
C(38) C(37) H(35) 114.550 no
C(38) C(37) H(36) 110.587 no
H(35) C(37) H(36) 109.015 no
C(37) C(38) H(37) 107.621 no
C(37) C(38) H(38) 109.360 no
C(37) C(38) H(39) 111.524 no
H(37) C(38) H(38) 109.434 no
H(37) C(38) H(39) 109.381 no
H(38) C(38) H(39) 109.482 no
O(7) C(40) H(40) 108.271 no
O(7) C(40) H(41) 108.080 no
C(41) C(40) H(40) 111.013 no
C(41) C(40) H(41) 112.602 no
H(40) C(40) H(41) 109.403 no
C(40) C(41) H(42) 110.246 no
C(40) C(41) H(43) 109.573 no
C(40) C(41) H(44) 108.678 no
H(42) C(41) H(43) 109.385 no
H(42) C(41) H(44) 109.470 no
H(43) C(41) H(44) 109.473 no
N(2) C(42) H(45) 105.119 no
N(2) C(42) H(46) 105.790 no
C(28) C(42) H(45) 112.744 no
C(28) C(42) H(46) 111.057 no
H(45) C(42) H(46) 109.010 no
C(43) C(44) H(47) 119.793 no
C(45) C(44) H(47) 120.015 no
C(44) C(45) H(48) 120.543 no
C(46) C(45) H(48) 119.410 no
C(45) C(46) H(49) 119.522 no
C(47) C(46) H(49) 120.325 no
C(46) C(47) H(50) 119.584 no
C(48) C(47) H(50) 120.781 no
C(43) C(48) H(51) 119.195 no
C(47) C(48) H(51) 119.707 no
C(49) C(50) H(52) 119.223 no
C(51) C(50) H(52) 119.696 no
C(50) C(51) H(53) 120.145 no
C(52) C(51) H(53) 119.836 no
C(51) C(52) H(54) 120.193 no
C(53) C(52) H(54) 119.651 no
C(52) C(53) H(55) 119.937 no
C(54) C(53) H(55) 119.640 no
C(49) C(54) H(56) 119.260 no
C(53) C(54) H(56) 120.079 no

loop_
_geom_bond_atom_site_label_1
_geom_bond_atom_site_label_2
_geom_bond_distance
_geom_bond_publ_flag
Cl(1) C(5) 1.746(4) yes
Cl(2) C(32) 1.753(4) yes
O(1) C(12) 1.347(4) yes
O(1) C(13) 1.472(5) yes
O(2) C(12) 1.195(4) yes
O(3) C(9) 1.343(4) yes
O(3) C(10) 1.474(4) yes
O(4) C(9) 1.201(5) yes
O(5) C(36) 1.346(4) yes
O(5) C(37) 1.461(4) yes
O(6) C(36) 1.211(4) yes
O(7) C(39) 1.323(4) yes
O(7) C(40) 1.460(4) yes
O(8) C(39) 1.213(4) yes
N(1) C(15) 1.462(4) yes
N(1) C(16) 1.429(4) yes
N(1) C(22) 1.405(5) yes
N(2) C(42) 1.463(4) yes
N(2) C(43) 1.441(4) yes
N(2) C(49) 1.396(4) yes
C(1) C(2) 1.509(5) yes
C(1) C(8) 1.537(4) yes
C(1) C(15) 1.546(5) yes
C(2) C(3) 1.395(5) yes
C(2) C(7) 1.405(5) yes
C(3) C(4) 1.385(5) yes
C(4) C(5) 1.393(5) yes
C(5) C(6) 1.370(5) yes
C(6) C(7) 1.380(5) yes
C(8) C(9) 1.513(5) yes
C(8) C(12) 1.528(5) yes
C(10) C(11) 1.508(5) yes
C(13) C(14) 1.497(5) yes
C(16) C(17) 1.393(5) yes
C(16) C(21) 1.381(5) yes
C(17) C(18) 1.379(5) yes
C(18) C(19) 1.391(6) yes
C(19) C(20) 1.377(6) yes
C(20) C(21) 1.382(5) yes
C(22) C(23) 1.405(5) yes
C(22) C(27) 1.406(4) yes
C(23) C(24) 1.399(5) yes
C(24) C(25) 1.382(5) yes
C(25) C(26) 1.371(5) yes
C(26) C(27) 1.389(5) yes
C(28) C(29) 1.515(5) yes
C(28) C(35) 1.547(4) yes
C(28) C(42) 1.543(4) yes
C(29) C(30) 1.411(5) yes
C(29) C(34) 1.387(5) yes
C(30) C(31) 1.380(5) yes
C(31) C(32) 1.374(5) yes
C(32) C(33) 1.392(5) yes
C(33) C(34) 1.376(5) yes
C(35) C(36) 1.507(5) yes
C(35) C(39) 1.513(5) yes
C(37) C(38) 1.502(5) yes
C(40) C(41) 1.502(5) yes
C(43) C(44) 1.384(5) yes
C(43) C(48) 1.372(5) yes
C(44) C(45) 1.375(5) yes
C(45) C(46) 1.377(5) yes
C(46) C(47) 1.379(5) yes
C(47) C(48) 1.376(5) yes
C(49) C(50) 1.407(4) yes
C(49) C(54) 1.397(5) yes
C(50) C(51) 1.391(5) yes
C(51) C(52) 1.381(5) yes
C(52) C(53) 1.381(4) yes
C(53) C(54) 1.400(5) yes
C(1) H(1) 0.974 no
C(3) H(2) 0.924 no
C(4) H(3) 0.925 no
C(6) H(4) 0.925 no
C(7) H(5) 0.925 no
C(8) H(6) 0.974 no
C(10) H(7) 0.964 no
C(10) H(8) 0.964 no
C(11) H(9) 0.954 no
C(11) H(10) 0.955 no
C(11) H(11) 0.954 no
C(13) H(12) 0.964 no
C(13) H(13) 0.964 no
C(14) H(14) 0.955 no
C(14) H(15) 0.954 no
C(14) H(16) 0.954 no
C(15) H(17) 0.965 no
C(15) H(18) 0.964 no
C(17) H(19) 0.925 no
C(18) H(20) 0.925 no
C(19) H(21) 0.925 no
C(20) H(22) 0.925 no
C(21) H(23) 0.925 no
C(23) H(24) 0.925 no
C(24) H(25) 0.925 no
C(25) H(26) 0.924 no
C(26) H(27) 0.925 no
C(27) H(28) 0.925 no
C(28) H(29) 0.974 no
C(30) H(30) 0.925 no
C(31) H(31) 0.924 no
C(33) H(32) 0.925 no
C(34) H(33) 0.924 no
C(35) H(34) 0.974 no
C(37) H(35) 0.964 no
C(37) H(36) 0.964 no
C(38) H(37) 0.954 no
C(38) H(38) 0.954 no
C(38) H(39) 0.954 no
C(40) H(40) 0.965 no
C(40) H(41) 0.964 no
C(41) H(42) 0.954 no
C(41) H(43) 0.955 no
C(41) H(44) 0.955 no
C(42) H(45) 0.964 no
C(42) H(46) 0.964 no
C(44) H(47) 0.924 no
C(45) H(48) 0.925 no
C(46) H(49) 0.925 no
C(47) H(50) 0.925 no
C(48) H(51) 0.925 no
C(50) H(52) 0.925 no
C(51) H(53) 0.925 no
C(52) H(54) 0.924 no
C(53) H(55) 0.925 no
C(54) H(56) 0.925 no

loop_
_geom_contact_atom_site_label_1
_geom_contact_atom_site_label_2
_geom_contact_distance
_geom_contact_publ_flag
_geom_contact_site_symmetry_2
O(1) O(4) 3.380(4) no .
O(1) C(1) 2.740(4) no .
O(1) C(2) 3.125(4) no .
O(1) C(3) 3.285(4) no .
O(1) C(9) 2.965(4) no .
O(2) O(3) 3.261(3) no .
O(2) C(1) 3.559(4) no .
O(2) C(9) 3.253(4) no .
O(2) C(13) 2.730(5) no .
O(2) C(14) 3.385(5) no .
O(3) C(12) 2.898(4) no .
O(4) C(1) 2.870(4) no .
O(4) C(10) 2.697(4) no .
O(4) C(11) 3.274(4) no .
O(4) C(12) 3.288(5) no .
O(4) C(15) 3.166(4) no .
O(4) C(23) 3.346(4) no .
O(5) O(7) 3.522(4) no .
O(5) O(8) 3.438(4) no .
O(5) C(28) 2.841(4) no .
O(5) C(29) 3.134(4) no .
O(5) C(34) 3.528(4) no .
O(5) C(39) 2.904(4) no .
O(6) O(7) 3.353(4) no .
O(6) C(28) 3.512(4) no .
O(6) C(29) 3.525(4) no .
O(6) C(30) 3.407(4) no .
O(6) C(37) 2.710(5) no .
O(6) C(38) 3.219(4) no .
O(6) C(39) 3.355(4) no .
O(7) C(36) 2.848(4) no .
O(8) C(28) 2.871(4) no .
O(8) C(36) 3.377(5) no .
O(8) C(40) 2.671(4) no .
O(8) C(42) 3.215(4) no .
O(8) C(54) 3.430(4) no .
N(1) C(2) 2.996(4) no .
N(2) C(29) 3.017(4) no .
N(2) C(34) 3.504(4) no .
C(1) C(16) 3.385(4) no .
C(1) C(22) 3.274(5) no .
C(1) C(23) 3.387(5) no .
C(2) C(5) 2.788(5) no .
C(2) C(12) 2.923(4) no .
C(2) C(16) 3.283(4) no .
C(2) C(17) 3.429(4) no .
C(3) C(6) 2.765(5) no .
C(3) C(8) 3.582(4) no .
C(3) C(12) 3.562(4) no .
C(3) C(15) 3.578(5) no .
C(3) C(17) 3.414(5) no .
C(4) C(7) 2.773(5) no .
C(7) C(8) 3.099(4) no .
C(7) C(12) 3.553(4) no .
C(7) C(15) 3.081(5) no .
C(7) C(16) 3.554(4) no .
C(9) C(11) 3.167(5) no .
C(9) C(15) 3.101(4) no .
C(12) C(14) 3.189(5) no .
C(15) C(17) 3.534(4) no .
C(15) C(21) 3.088(4) no .
C(15) C(23) 2.869(5) no .
C(16) C(19) 2.786(5) no .
C(16) C(27) 2.868(5) no .
C(17) C(20) 2.752(6) no .
C(17) C(22) 3.156(5) no .
C(17) C(27) 3.162(5) no .
C(18) C(21) 2.764(5) no .
C(21) C(22) 3.502(5) no .
C(22) C(25) 2.816(5) no .
C(23) C(26) 2.763(4) no .
C(24) C(27) 2.772(5) no .
C(28) C(43) 3.580(4) no .
C(28) C(49) 3.261(4) no .
C(28) C(54) 3.393(5) no .
C(29) C(32) 2.773(5) no .
C(29) C(36) 2.845(4) no .
C(29) C(44) 3.489(4) no .
C(30) C(33) 2.783(5) no .
C(30) C(35) 3.018(5) no .
C(30) C(36) 3.193(4) no .
C(30) C(42) 3.206(5) no .
C(31) C(34) 2.763(5) no .
C(34) C(38) 3.499(4) no .
C(34) C(42) 3.508(5) no .
C(36) C(38) 3.089(5) no .
C(39) C(42) 3.131(4) no .
C(42) C(44) 3.315(5) no .
C(42) C(48) 3.315(4) no .
C(42) C(54) 2.896(5) no .
C(43) C(46) 2.760(5) no .
C(43) C(50) 2.828(5) no .
C(44) C(47) 2.757(5) no .
C(44) C(49) 3.434(5) no .
C(44) C(50) 3.579(5) no .
C(45) C(48) 2.747(5) no .
C(48) C(49) 3.138(5) no .
C(48) C(50) 3.324(5) no .
C(49) C(52) 2.808(5) no .
C(50) C(53) 2.768(5) no .
C(51) C(54) 2.779(4) no .
Cl(1) O(5) 3.518(3) no 2_545
Cl(1) C(37) 3.589(4) no 2_545
O(2) C(6) 3.304(4) no 3_666
O(2) C(7) 3.276(4) no 3_666
O(2) C(41) 3.386(4) no 4_565
O(2) C(52) 3.230(4) no 3_666
O(2) C(53) 3.226(4) no 3_666
O(3) C(6) 3.597(4) no 3_666
O(3) C(51) 3.496(4) no .
O(4) C(45) 3.277(5) no 2_645
O(4) C(47) 3.349(5) no 1_545
O(4) C(48) 3.509(4) no 1_545
O(5) Cl(1) 3.518(3) no 2_555
O(5) C(21) 3.530(4) no .
O(6) C(10) 3.465(4) no 4_464
O(6) C(11) 3.487(4) no 4_464
O(6) C(25) 3.562(5) no 3_665
O(6) C(30) 3.529(4) no 3_675
O(6) C(31) 3.297(4) no 3_675
O(8) C(20) 3.564(5) no .
C(6) O(2) 3.304(4) no 3_666
C(6) O(3) 3.597(4) no 3_666
C(7) O(2) 3.276(4) no 3_666
C(10) O(6) 3.465(4) no 4_565
C(11) O(6) 3.487(4) no 4_565
C(13) C(51) 3.570(5) no 1_545
C(19) C(40) 3.487(5) no 2_545
C(20) O(8) 3.564(5) no .
C(21) O(5) 3.530(4) no .
C(25) O(6) 3.562(5) no 3_665
C(25) C(38) 3.593(5) no 3_665
C(30) O(6) 3.529(4) no 3_675
C(31) O(6) 3.297(4) no 3_675
C(33) C(46) 3.586(4) no 2_645
C(37) Cl(1) 3.589(4) no 2_555
C(38) C(25) 3.593(5) no 3_665
C(40) C(19) 3.487(5) no 2_555
C(41) O(2) 3.386(4) no 4_464
C(45) O(4) 3.277(5) no 2_655
C(46) C(33) 3.586(4) no 2_655
C(47) O(4) 3.349(5) no 1_565
C(48) O(4) 3.509(4) no 1_565
C(51) O(3) 3.496(4) no .
C(51) C(13) 3.570(5) no 1_565
C(52) O(2) 3.230(4) no 3_666
C(53) O(2) 3.226(4) no 3_666
Cl(1) H(3) 2.8343 no .
Cl(1) H(4) 2.7787 no .
Cl(2) H(31) 2.7806 no .
Cl(2) H(32) 2.8134 no .
O(1) H(1) 2.4557 no .
O(1) H(2) 3.0547 no .
O(1) H(6) 3.1553 no .
O(1) H(14) 2.5415 no .
O(1) H(15) 3.2388 no .
O(1) H(16) 2.5496 no .
O(2) H(6) 2.5494 no .
O(2) H(12) 2.4271 no .
O(2) H(13) 3.5905 no .
O(2) H(14) 2.9429 no .
O(3) H(6) 2.4861 no .
O(3) H(9) 2.6426 no .
O(3) H(10) 3.2793 no .
O(3) H(11) 2.6456 no .
O(4) H(1) 2.6729 no .
O(4) H(6) 3.0821 no .
O(4) H(7) 3.5658 no .
O(4) H(8) 2.3763 no .
O(4) H(11) 2.8354 no .
O(4) H(17) 2.6159 no .
O(4) H(24) 2.4250 no .
O(5) H(29) 2.6594 no .
O(5) H(33) 3.5047 no .
O(5) H(34) 3.1647 no .
O(5) H(37) 2.6016 no .
O(5) H(38) 3.2435 no .
O(5) H(39) 2.6231 no .
O(6) H(30) 3.2234 no .
O(6) H(34) 2.5255 no .
O(6) H(35) 3.5770 no .
O(6) H(36) 2.3802 no .
O(6) H(39) 2.7769 no .
O(7) H(34) 2.4658 no .
O(7) H(42) 2.5729 no .
O(7) H(43) 3.2168 no .
O(7) H(44) 2.5569 no .
O(8) H(29) 2.6048 no .
O(8) H(34) 3.0523 no .
O(8) H(40) 2.7412 no .
O(8) H(41) 2.4967 no .
O(8) H(45) 2.6911 no .
O(8) H(56) 2.5151 no .
N(1) H(1) 2.6157 no .
N(1) H(19) 2.6316 no .
N(1) H(23) 2.5941 no .
N(1) H(24) 2.6058 no .
N(1) H(28) 2.6161 no .
N(2) H(29) 2.6702 no .
N(2) H(33) 3.4758 no .
N(2) H(47) 2.6034 no .
N(2) H(51) 2.5955 no .
N(2) H(52) 2.5819 no .
N(2) H(56) 2.6235 no .
C(1) H(2) 2.6779 no .
C(1) H(5) 2.6531 no .
C(1) H(24) 2.8998 no .
C(2) H(3) 3.2566 no .
C(2) H(4) 3.2549 no .
C(2) H(6) 2.7087 no .
C(2) H(17) 3.3526 no .
C(2) H(18) 2.6632 no .
C(2) H(19) 3.3274 no .
C(3) H(1) 2.5667 no .
C(3) H(5) 3.2276 no .
C(3) H(19) 2.9933 no .
C(4) H(4) 3.2338 no .
C(4) H(19) 3.2985 no .
C(5) H(2) 3.2297 no .
C(5) H(5) 3.2190 no .
C(6) H(3) 3.2348 no .
C(7) H(1) 3.3089 no .
C(7) H(2) 3.2311 no .
C(7) H(6) 2.8295 no .
C(7) H(18) 2.7637 no .
C(8) H(5) 2.9329 no .
C(8) H(17) 2.7408 no .
C(8) H(18) 2.8465 no .
C(9) H(1) 2.6968 no .
C(9) H(7) 3.1329 no .
C(9) H(8) 2.4566 no .
C(9) H(9) 3.5209 no .
C(9) H(11) 2.9456 no .
C(9) H(17) 2.7698 no .
C(9) H(18) 3.5342 no .
C(9) H(24) 3.2840 no .
C(12) H(1) 2.7230 no .
C(12) H(12) 2.5042 no .
C(12) H(13) 3.1460 no .
C(12) H(14) 2.9436 no .
C(12) H(16) 3.5204 no .
C(15) H(5) 2.9419 no .
C(15) H(6) 2.7179 no .
C(15) H(23) 2.9707 no .
C(15) H(24) 2.5217 no .
C(16) H(17) 3.1634 no .
C(16) H(18) 2.4650 no .
C(16) H(20) 3.2437 no .
C(16) H(22) 3.2247 no .
C(16) H(28) 2.5396 no .
C(17) H(21) 3.2390 no .
C(17) H(23) 3.2252 no .
C(17) H(28) 2.6275 no .
C(18) H(22) 3.2257 no .
C(18) H(28) 3.5325 no .
C(19) H(19) 3.2263 no .
C(19) H(23) 3.2281 no .
C(20) H(20) 3.2210 no .
C(21) H(18) 2.6689 no .
C(21) H(19) 3.2253 no .
C(21) H(21) 3.2286 no .
C(21) H(28) 3.4115 no .
C(22) H(1) 2.9772 no .
C(22) H(17) 2.5680 no .
C(22) H(18) 3.2173 no .
C(22) H(19) 3.0450 no .
C(22) H(25) 3.2513 no .
C(22) H(27) 3.2458 no .
C(23) H(1) 2.8600 no .
C(23) H(17) 2.5547 no .
C(23) H(26) 3.2592 no .
C(23) H(28) 3.2525 no .
C(24) H(27) 3.1981 no .
C(25) H(24) 3.2575 no .
C(25) H(28) 3.2468 no .
C(26) H(25) 3.2063 no .
C(27) H(19) 2.9964 no .
C(27) H(24) 3.2496 no .
C(27) H(26) 3.2500 no .
C(28) H(30) 2.6756 no .
C(28) H(33) 2.6641 no .
C(28) H(56) 2.9356 no .
C(29) H(31) 3.2607 no .
C(29) H(32) 3.2537 no .
C(29) H(34) 2.8239 no .
C(29) H(37) 3.4831 no .
C(29) H(39) 3.3422 no .
C(29) H(45) 3.3741 no .
C(29) H(46) 2.7146 no .
C(29) H(47) 2.8677 no .
C(30) H(29) 3.3079 no .
C(30) H(33) 3.2304 no .
C(30) H(34) 2.8762 no .
C(30) H(39) 3.4740 no .
C(30) H(46) 2.9450 no .
C(30) H(47) 3.1122 no .
C(31) H(32) 3.2424 no .
C(31) H(39) 3.5591 no .
C(31) H(47) 3.3089 no .
C(32) H(30) 3.2159 no .
C(32) H(33) 3.2148 no .
C(32) H(39) 3.5203 no .
C(32) H(47) 3.2550 no .
C(33) H(31) 3.2410 no .
C(33) H(37) 3.1613 no .
C(33) H(39) 3.3766 no .
C(33) H(47) 3.0528 no .
C(34) H(29) 2.5712 no .
C(34) H(30) 3.2355 no .
C(34) H(37) 2.9195 no .
C(34) H(39) 3.2709 no .
C(34) H(47) 2.8392 no .
C(35) H(30) 2.7974 no .
C(35) H(45) 2.7200 no .
C(35) H(46) 2.7876 no .
C(36) H(29) 2.7998 no .
C(36) H(30) 3.1431 no .
C(36) H(35) 3.1424 no .
C(36) H(36) 2.4614 no .
C(36) H(37) 3.4311 no .
C(36) H(39) 2.8584 no .
C(39) H(29) 2.6379 no .
C(39) H(40) 2.6472 no .
C(39) H(41) 2.5209 no .
C(39) H(45) 2.8246 no .
C(39) H(46) 3.5627 no .
C(39) H(56) 3.3726 no .
C(42) H(30) 3.1355 no .
C(42) H(34) 2.6135 no .
C(42) H(47) 3.3357 no .
C(42) H(51) 3.3160 no .
C(42) H(56) 2.5646 no .
C(43) H(45) 3.0436 no .
C(43) H(46) 2.4112 no .
C(43) H(48) 3.2288 no .
C(43) H(50) 3.2260 no .
C(43) H(52) 2.5055 no .
C(44) H(46) 3.1287 no .
C(44) H(49) 3.2146 no .
C(44) H(51) 3.2105 no .
C(44) H(52) 3.0248 no .
C(45) H(50) 3.2184 no .
C(46) H(47) 3.2177 no .
C(46) H(51) 3.2131 no .
C(47) H(48) 3.2185 no .
C(48) H(45) 3.5874 no .
C(48) H(46) 3.0932 no .
C(48) H(47) 3.2128 no .
C(48) H(49) 3.2174 no .
C(48) H(52) 2.9707 no .
C(49) H(29) 2.9979 no .
C(49) H(45) 2.5600 no .
C(49) H(46) 3.2106 no .
C(49) H(47) 3.5538 no .
C(49) H(51) 3.0729 no .
C(49) H(53) 3.2690 no .
C(49) H(55) 3.2592 no .
C(50) H(51) 3.3827 no .
C(50) H(54) 3.2358 no .
C(50) H(56) 3.2383 no .
C(51) H(55) 3.2252 no .
C(52) H(52) 3.2324 no .
C(52) H(56) 3.2444 no .
C(53) H(53) 3.2256 no .
C(54) H(29) 2.8646 no .
C(54) H(45) 2.5938 no .
C(54) H(52) 3.2365 no .
C(54) H(54) 3.2434 no .
H(1) H(2) 2.3551 no .
H(1) H(5) 3.5726 no .
H(1) H(6) 2.8196 no .
H(1) H(17) 2.4170 no .
H(1) H(18) 2.8412 no .
H(1) H(24) 2.4117 no .
H(2) H(3) 2.3111 no .
H(2) H(13) 3.3614 no .
H(2) H(19) 3.0802 no .
H(3) H(19) 3.5938 no .
H(4) H(5) 2.3134 no .
H(5) H(6) 2.4031 no .
H(5) H(18) 2.4064 no .
H(6) H(17) 2.9484 no .
H(6) H(18) 2.6574 no .
H(7) H(9) 2.3463 no .
H(7) H(10) 2.3676 no .
H(7) H(11) 2.8249 no .
H(8) H(9) 2.8162 no .
H(8) H(10) 2.3629 no .
H(8) H(11) 2.3463 no .
H(12) H(14) 2.3102 no .
H(12) H(15) 2.3717 no .
H(12) H(16) 2.8160 no .
H(13) H(14) 2.7655 no .
H(13) H(15) 2.3412 no .
H(13) H(16) 2.3099 no .
H(17) H(23) 3.3216 no .
H(17) H(24) 2.0474 no .
H(18) H(23) 2.4571 no .
H(18) H(24) 3.4349 no .
H(19) H(20) 2.2954 no .
H(19) H(28) 2.5892 no .
H(20) H(21) 2.3282 no .
H(21) H(22) 2.2976 no .
H(22) H(23) 2.2897 no .
H(24) H(25) 2.3124 no .
H(25) H(26) 2.3211 no .
H(26) H(27) 2.2899 no .
H(27) H(28) 2.3084 no .
H(29) H(30) 3.5822 no .
H(29) H(33) 2.3536 no .
H(29) H(34) 2.8242 no .
H(29) H(45) 2.4084 no .
H(29) H(46) 2.8527 no .
H(29) H(56) 2.4279 no .
H(30) H(31) 2.3161 no .
H(30) H(34) 2.3697 no .
H(30) H(46) 2.6762 no .
H(32) H(33) 2.3165 no .
H(32) H(37) 3.3440 no .
H(32) H(47) 3.5442 no .
H(33) H(37) 2.9192 no .
H(33) H(47) 3.2499 no .
H(34) H(45) 2.8254 no .
H(34) H(46) 2.5249 no .
H(35) H(37) 2.3575 no .
H(35) H(38) 2.3929 no .
H(35) H(39) 2.8615 no .
H(36) H(37) 2.7963 no .
H(36) H(38) 2.3543 no .
H(36) H(39) 2.3574 no .
H(40) H(42) 2.3477 no .
H(40) H(43) 2.3572 no .
H(40) H(44) 2.8095 no .
H(41) H(42) 2.8349 no .
H(41) H(43) 2.3732 no .
H(41) H(44) 2.3478 no .
H(45) H(51) 3.3311 no .
H(45) H(56) 2.0934 no .
H(46) H(47) 3.2613 no .
H(46) H(51) 3.1768 no .
H(46) H(56) 3.4775 no .
H(47) H(48) 2.3075 no .
H(47) H(52) 3.2991 no .
H(48) H(49) 2.2880 no .
H(49) H(50) 2.3049 no .
H(50) H(51) 2.3110 no .
H(51) H(52) 3.2435 no .
H(52) H(53) 2.3142 no .
H(53) H(54) 2.3065 no .
H(54) H(55) 2.3025 no .
H(55) H(56) 2.3225 no .
Cl(1) H(7) 3.5914 no 3_666
Cl(1) H(9) 3.3659 no 3_666
Cl(1) H(15) 2.8527 no 3_656
Cl(1) H(21) 3.5345 no 2_545
Cl(1) H(22) 3.3985 no 2_545
Cl(1) H(35) 3.2232 no 2_545
Cl(1) H(36) 3.3796 no 2_545
Cl(1) H(40) 3.1440 no 2_545
Cl(1) H(53) 3.3400 no 3_666
Cl(2) H(8) 3.3152 no 2_655
Cl(2) H(14) 3.3906 no 2_655
Cl(2) H(16) 3.2315 no 2_655
Cl(2) H(35) 3.3551 no 3_665
Cl(2) H(38) 2.9033 no 3_665
Cl(2) H(44) 3.4821 no 3_675
Cl(2) H(50) 3.1503 no 2_645
O(1) H(51) 2.8064 no 1_545
O(2) H(4) 2.7103 no 3_666
O(2) H(5) 2.6632 no 3_666
O(2) H(42) 2.9663 no 4_565
O(2) H(43) 2.9183 no 4_565
O(2) H(54) 2.6229 no 3_666
O(2) H(55) 2.6162 no 3_666
O(3) H(4) 2.8193 no 3_666
O(3) H(42) 2.8074 no 4_565
O(3) H(53) 2.8194 no .
O(4) H(48) 2.3983 no 2_645
O(4) H(50) 2.7529 no 1_545
O(4) H(51) 3.0063 no 1_545
O(5) H(22) 3.5153 no .
O(5) H(23) 3.2916 no .
O(6) H(7) 2.8244 no 4_464
O(6) H(10) 2.9272 no 4_464
O(6) H(26) 2.6588 no 3_665
O(6) H(30) 3.0343 no 3_675
O(6) H(31) 2.5696 no 3_675
O(7) H(7) 3.0668 no 4_464
O(7) H(19) 3.5630 no 1_565
O(8) H(21) 3.3934 no 2_555
O(8) H(22) 2.8002 no .
O(8) H(23) 3.3066 no .
N(1) H(33) 3.2152 no .
C(1) H(51) 3.5630 no 1_545
C(4) H(15) 3.2044 no 3_656
C(4) H(21) 3.3713 no 2_545
C(5) H(15) 3.2322 no 3_656
C(5) H(40) 3.3575 no 2_545
C(5) H(53) 3.2713 no 3_666
C(6) H(6) 3.4632 no 3_666
C(6) H(40) 3.1264 no 2_545
C(6) H(42) 3.5501 no 2_545
C(6) H(53) 3.3262 no 3_666
C(6) H(54) 3.3148 no 3_666
C(7) H(54) 3.3263 no 3_666
C(8) H(4) 3.5318 no 3_666
C(8) H(53) 3.5343 no .
C(9) H(48) 3.4798 no 2_645
C(9) H(53) 3.3167 no .
C(10) H(31) 3.0630 no 2_645
C(10) H(42) 3.1343 no 4_565
C(10) H(48) 3.5648 no 2_645
C(10) H(53) 3.5300 no .
C(11) H(25) 3.5147 no 2_655
C(11) H(26) 3.5963 no 2_655
C(11) H(36) 3.2299 no 4_565
C(11) H(48) 3.4938 no 2_645
C(11) H(52) 3.1826 no .
C(11) H(53) 3.1974 no .
C(12) H(4) 3.3775 no 3_666
C(12) H(42) 3.3940 no 4_565
C(12) H(54) 3.1852 no 3_666
C(13) H(51) 3.5474 no 1_545
C(13) H(55) 3.5975 no 3_666
C(14) H(3) 3.5593 no 3_656
C(14) H(44) 3.5789 no 4_565
C(14) H(53) 3.5543 no 1_545
C(15) H(33) 3.5173 no .
C(17) H(41) 3.2034 no 1_545
C(17) H(44) 3.5711 no 1_545
C(18) H(40) 3.4006 no 2_545
C(18) H(41) 3.1234 no 1_545
C(18) H(43) 3.5960 no 1_545
C(18) H(44) 3.2067 no 1_545
C(19) H(3) 3.5788 no 2_555
C(19) H(40) 3.1178 no 2_545
C(19) H(41) 2.9957 no 2_545
C(20) H(20) 3.5271 no 2_555
C(20) H(41) 3.5318 no 2_545
C(21) H(29) 3.1371 no .
C(22) H(33) 3.1820 no .
C(22) H(37) 3.5712 no .
C(22) H(46) 3.5035 no 1_545
C(23) H(32) 3.3196 no .
C(23) H(33) 3.4714 no .
C(23) H(46) 3.1495 no 1_545
C(23) H(51) 3.4010 no 1_545
C(24) H(10) 3.3716 no 2_645
C(24) H(32) 3.1852 no .
C(24) H(46) 2.8262 no 1_545
C(25) H(10) 3.3004 no 2_645
C(25) H(30) 3.0124 no 1_545
C(25) H(32) 3.5057 no .
C(25) H(34) 3.4031 no 1_545
C(25) H(38) 3.4581 no 3_665
C(25) H(39) 2.9659 no 3_665
C(25) H(46) 2.8905 no 1_545
C(26) H(30) 3.4478 no 1_545
C(26) H(34) 2.9175 no 1_545
C(26) H(37) 3.0692 no .
C(26) H(39) 3.0421 no 3_665
C(26) H(46) 3.2272 no 1_545
C(27) H(34) 3.4125 no 1_545
C(27) H(37) 2.8717 no .
C(27) H(46) 3.5120 no 1_545
C(28) H(23) 3.2686 no .
C(30) H(26) 3.4271 no 1_565
C(31) H(7) 3.4604 no 2_655
C(31) H(8) 3.0188 no 2_655
C(31) H(27) 3.0900 no 3_665
C(32) H(8) 3.3373 no 2_655
C(32) H(27) 3.3376 no 3_665
C(32) H(38) 3.1785 no 3_665
C(32) H(50) 3.3283 no 2_645
C(33) H(38) 3.2126 no 3_665
C(33) H(49) 2.9593 no 2_645
C(33) H(50) 3.5000 no 2_645
C(34) H(49) 3.4231 no 2_645
C(36) H(7) 3.3433 no 4_464
C(36) H(31) 3.4424 no 3_675
C(37) H(26) 3.5158 no 3_665
C(38) H(26) 3.1811 no 3_665
C(38) H(27) 3.5707 no 3_665
C(38) H(28) 3.4602 no .
C(38) H(38) 3.5303 no 3_665
C(39) H(22) 3.5148 no .
C(40) H(4) 3.3752 no 2_555
C(40) H(19) 3.4022 no 1_565
C(40) H(20) 3.2327 no 1_565
C(40) H(21) 3.1833 no 2_555
C(41) H(4) 3.1583 no 2_555
C(41) H(7) 3.4233 no 4_464
C(41) H(14) 2.9336 no 4_464
C(41) H(20) 3.1840 no 1_565
C(44) H(49) 3.4393 no 2_645
C(44) H(50) 3.5553 no 2_645
C(45) H(8) 3.4924 no 2_655
C(45) H(11) 3.1068 no 2_655
C(45) H(25) 3.5945 no 2_655
C(45) H(50) 3.3595 no 2_645
C(46) H(11) 3.2658 no 2_655
C(46) H(25) 3.5907 no 1_565
C(46) H(32) 3.1423 no 2_655
C(46) H(47) 3.4423 no 2_655
C(47) H(25) 3.3241 no 1_565
C(47) H(47) 3.5531 no 2_655
C(47) H(48) 3.1995 no 2_655
C(48) H(1) 3.5136 no 1_565
C(48) H(16) 3.3466 no 1_565
C(48) H(24) 3.3710 no 1_565
C(48) H(25) 3.3398 no 1_565
C(49) H(13) 3.1884 no 1_565
C(50) H(9) 3.3364 no .
C(50) H(11) 3.3344 no .
C(50) H(13) 2.9474 no 1_565
C(50) H(16) 3.2673 no 1_565
C(51) H(6) 3.0292 no .
C(51) H(9) 3.2461 no .
C(51) H(11) 3.5688 no .
C(51) H(13) 2.7643 no 1_565
C(51) H(15) 3.3459 no 1_565
C(51) H(16) 3.4460 no 1_565
C(51) H(18) 3.3909 no .
C(52) H(5) 3.0773 no .
C(52) H(6) 2.9236 no .
C(52) H(12) 3.3886 no 3_666
C(52) H(13) 2.8546 no 1_565
C(52) H(18) 3.0435 no .
C(53) H(5) 3.2758 no .
C(53) H(12) 3.1260 no 3_666
C(53) H(13) 3.1111 no 1_565
C(53) H(18) 2.9712 no .
C(53) H(23) 3.4376 no .
C(54) H(2) 3.2550 no 1_565
C(54) H(13) 3.2755 no 1_565
C(54) H(18) 3.2751 no .
C(54) H(23) 3.0574 no .
H(1) C(48) 3.5136 no 1_545
H(1) H(51) 2.6577 no 1_545
H(2) C(54) 3.2550 no 1_545
H(2) H(45) 2.8540 no 1_545
H(2) H(56) 2.9663 no 1_545
H(3) C(14) 3.5593 no 3_656
H(3) C(19) 3.5788 no 2_545
H(3) H(12) 3.3995 no 3_656
H(3) H(15) 2.8198 no 3_656
H(3) H(21) 2.7684 no 2_545
H(4) O(2) 2.7103 no 3_666
H(4) O(3) 2.8193 no 3_666
H(4) C(8) 3.5318 no 3_666
H(4) C(12) 3.3775 no 3_666
H(4) C(40) 3.3752 no 2_545
H(4) C(41) 3.1583 no 2_545
H(4) H(6) 3.0524 no 3_666
H(4) H(7) 3.5756 no 3_666
H(4) H(40) 2.7582 no 2_545
H(4) H(42) 2.6946 no 2_545
H(4) H(43) 3.0673 no 2_545
H(4) H(53) 3.2343 no 3_666
H(5) O(2) 2.6632 no 3_666
H(5) C(52) 3.0773 no .
H(5) C(53) 3.2758 no .
H(5) H(6) 3.4811 no 3_666
H(5) H(54) 2.7727 no .
H(5) H(55) 3.0452 no .
H(6) C(6) 3.4632 no 3_666
H(6) C(51) 3.0292 no .
H(6) C(52) 2.9236 no .
H(6) H(4) 3.0524 no 3_666
H(6) H(5) 3.4811 no 3_666
H(6) H(53) 2.8621 no .
H(6) H(54) 2.7307 no .
H(7) Cl(1) 3.5914 no 3_666
H(7) O(6) 2.8244 no 4_565
H(7) O(7) 3.0668 no 4_565
H(7) C(31) 3.4604 no 2_645
H(7) C(36) 3.3433 no 4_565
H(7) C(41) 3.4233 no 4_565
H(7) H(4) 3.5756 no 3_666
H(7) H(31) 2.7076 no 2_645
H(7) H(36) 3.5310 no 4_565
H(7) H(42) 2.6403 no 4_565
H(8) Cl(2) 3.3152 no 2_645
H(8) C(31) 3.0188 no 2_645
H(8) C(32) 3.3373 no 2_645
H(8) C(45) 3.4924 no 2_645
H(8) H(31) 2.6415 no 2_645
H(8) H(42) 3.3848 no 4_565
H(8) H(48) 2.9482 no 2_645
H(8) H(50) 3.2214 no 1_545
H(9) Cl(1) 3.3659 no 3_666
H(9) C(50) 3.3364 no .
H(9) C(51) 3.2461 no .
H(9) H(36) 2.7715 no 4_565
H(9) H(52) 2.7720 no .
H(9) H(53) 2.5935 no .
H(10) O(6) 2.9272 no 4_565
H(10) C(24) 3.3716 no 2_655
H(10) C(25) 3.3004 no 2_655
H(10) H(25) 2.7969 no 2_655
H(10) H(26) 2.6571 no 2_655
H(10) H(31) 3.3773 no 2_645
H(10) H(36) 2.8788 no 4_565
H(11) C(45) 3.1068 no 2_645
H(11) C(46) 3.2658 no 2_645
H(11) C(50) 3.3344 no .
H(11) C(51) 3.5688 no .
H(11) H(25) 3.4412 no 2_655
H(11) H(48) 2.8828 no 2_645
H(11) H(49) 3.1095 no 2_645
H(11) H(52) 2.7176 no .
H(11) H(53) 3.1789 no .
H(12) C(52) 3.3886 no 3_666
H(12) C(53) 3.1260 no 3_666
H(12) H(3) 3.3995 no 3_656
H(12) H(54) 3.1046 no 3_666
H(12) H(55) 2.6979 no 3_666
H(13) C(49) 3.1884 no 1_545
H(13) C(50) 2.9474 no 1_545
H(13) C(51) 2.7643 no 1_545
H(13) C(52) 2.8546 no 1_545
H(13) C(53) 3.1111 no 1_545
H(13) C(54) 3.2755 no 1_545
H(13) H(51) 3.4514 no 1_545
H(13) H(52) 3.4410 no 1_545
H(13) H(53) 3.1788 no 1_545
H(13) H(54) 3.2597 no 1_545
H(14) Cl(2) 3.3906 no 2_645
H(14) C(41) 2.9336 no 4_565
H(14) H(42) 2.8188 no 4_565
H(14) H(43) 2.8127 no 4_565
H(14) H(44) 2.6676 no 4_565
H(15) Cl(1) 2.8527 no 3_656
H(15) C(4) 3.2044 no 3_656
H(15) C(5) 3.2322 no 3_656
H(15) C(51) 3.3459 no 1_545
H(15) H(3) 2.8198 no 3_656
H(15) H(53) 3.0780 no 1_545
H(16) Cl(2) 3.2315 no 2_645
H(16) C(48) 3.3466 no 1_545
H(16) C(50) 3.2673 no 1_545
H(16) C(51) 3.4460 no 1_545
H(16) H(51) 3.0544 no 1_545
H(16) H(52) 3.1078 no 1_545
H(16) H(53) 3.4168 no 1_545
H(17) H(33) 3.0266 no .
H(18) C(51) 3.3909 no .
H(18) C(52) 3.0435 no .
H(18) C(53) 2.9712 no .
H(18) C(54) 3.2751 no .
H(18) H(54) 3.4253 no .
H(18) H(55) 3.2199 no .
H(19) O(7) 3.5630 no 1_545
H(19) C(40) 3.4022 no 1_545
H(19) H(41) 2.6562 no 1_545
H(19) H(44) 3.4773 no 1_545
H(20) C(20) 3.5271 no 2_545
H(20) C(40) 3.2327 no 1_545
H(20) C(41) 3.1840 no 1_545
H(20) H(21) 3.3650 no 2_545
H(20) H(22) 2.8630 no 2_545
H(20) H(40) 3.4330 no 2_545
H(20) H(41) 2.5424 no 1_545
H(20) H(43) 2.9519 no 1_545
H(20) H(44) 2.9215 no 1_545
H(21) Cl(1) 3.5345 no 2_555
H(21) O(8) 3.3934 no 2_545
H(21) C(4) 3.3713 no 2_555
H(21) C(40) 3.1833 no 2_545
H(21) H(3) 2.7684 no 2_555
H(21) H(20) 3.3650 no 2_555
H(21) H(40) 3.0047 no 2_545
H(21) H(41) 2.5111 no 2_545
H(22) Cl(1) 3.3985 no 2_555
H(22) O(5) 3.5153 no .
H(22) O(8) 2.8002 no .
H(22) C(39) 3.5148 no .
H(22) H(20) 2.8630 no 2_555
H(22) H(41) 3.5044 no 2_545
H(23) O(5) 3.2916 no .
H(23) O(8) 3.3066 no .
H(23) C(28) 3.2686 no .
H(23) C(53) 3.4376 no .
H(23) C(54) 3.0574 no .
H(23) H(29) 2.2992 no .
H(23) H(33) 3.0223 no .
H(23) H(55) 3.4295 no .
H(23) H(56) 2.8447 no .
H(24) C(48) 3.3710 no 1_545
H(24) H(32) 3.5921 no .
H(24) H(48) 2.9861 no 2_645
H(24) H(49) 3.4530 no 2_645
H(24) H(51) 3.0060 no 1_545
H(25) C(11) 3.5147 no 2_645
H(25) C(45) 3.5945 no 2_645
H(25) C(46) 3.5907 no 1_545
H(25) C(47) 3.3241 no 1_545
H(25) C(48) 3.3398 no 1_545
H(25) H(10) 2.7969 no 2_645
H(25) H(11) 3.4412 no 2_645
H(25) H(32) 3.4029 no .
H(25) H(46) 3.1479 no 1_545
H(25) H(48) 3.2651 no 2_645
H(25) H(51) 3.5960 no 1_545
H(26) O(6) 2.6588 no 3_665
H(26) C(11) 3.5963 no 2_645
H(26) C(30) 3.4271 no 1_545
H(26) C(37) 3.5158 no 3_665
H(26) C(38) 3.1811 no 3_665
H(26) H(10) 2.6571 no 2_645
H(26) H(30) 2.6252 no 1_545
H(26) H(34) 3.5973 no 1_545
H(26) H(36) 2.9923 no 3_665
H(26) H(38) 3.2357 no 3_665
H(26) H(39) 2.5524 no 3_665
H(26) H(46) 3.2613 no 1_545
H(27) C(31) 3.0900 no 3_665
H(27) C(32) 3.3376 no 3_665
H(27) C(38) 3.5707 no 3_665
H(27) H(30) 3.3586 no 1_545
H(27) H(31) 2.9647 no 3_665
H(27) H(34) 2.7400 no 1_545
H(27) H(37) 3.1495 no .
H(27) H(38) 3.2686 no .
H(27) H(39) 2.7076 no 3_665
H(28) C(38) 3.4602 no .
H(28) H(35) 3.2106 no .
H(28) H(37) 2.7741 no .
H(28) H(38) 3.5385 no .
H(28) H(44) 3.5009 no 1_545
H(29) C(21) 3.1371 no .
H(29) H(23) 2.2992 no .
H(30) O(6) 3.0343 no 3_675
H(30) C(25) 3.0124 no 1_565
H(30) C(26) 3.4478 no 1_565
H(30) H(26) 2.6252 no 1_565
H(30) H(27) 3.3586 no 1_565
H(31) O(6) 2.5696 no 3_675
H(31) C(10) 3.0630 no 2_655
H(31) C(36) 3.4424 no 3_675
H(31) H(7) 2.7076 no 2_655
H(31) H(8) 2.6415 no 2_655
H(31) H(10) 3.3773 no 2_655
H(31) H(27) 2.9647 no 3_665
H(31) H(34) 3.2532 no 3_675
H(32) C(23) 3.3196 no .
H(32) C(24) 3.1852 no .
H(32) C(25) 3.5057 no .
H(32) C(46) 3.1423 no 2_645
H(32) H(24) 3.5921 no .
H(32) H(25) 3.4029 no .
H(32) H(38) 2.9838 no 3_665
H(32) H(49) 2.6117 no 2_645
H(32) H(50) 3.4103 no 2_645
H(33) N(1) 3.2152 no .
H(33) C(15) 3.5173 no .
H(33) C(22) 3.1820 no .
H(33) C(23) 3.4714 no .
H(33) H(17) 3.0266 no .
H(33) H(23) 3.0223 no .
H(33) H(49) 3.4426 no 2_645
H(34) C(25) 3.4031 no 1_565
H(34) C(26) 2.9175 no 1_565
H(34) C(27) 3.4125 no 1_565
H(34) H(26) 3.5973 no 1_565
H(34) H(27) 2.7400 no 1_565
H(34) H(31) 3.2532 no 3_675
H(35) Cl(1) 3.2232 no 2_555
H(35) Cl(2) 3.3551 no 3_665
H(35) H(28) 3.2106 no .
H(36) Cl(1) 3.3796 no 2_555
H(36) C(11) 3.2299 no 4_464
H(36) H(7) 3.5310 no 4_464
H(36) H(9) 2.7715 no 4_464
H(36) H(10) 2.8788 no 4_464
H(36) H(26) 2.9923 no 3_665
H(37) C(22) 3.5712 no .
H(37) C(26) 3.0692 no .
H(37) C(27) 2.8717 no .
H(37) H(27) 3.1495 no .
H(37) H(28) 2.7741 no .
H(37) H(38) 3.3436 no 3_665
H(38) Cl(2) 2.9033 no 3_665
H(38) C(25) 3.4581 no 3_665
H(38) C(32) 3.1785 no 3_665
H(38) C(33) 3.2126 no 3_665
H(38) C(38) 3.5303 no 3_665
H(38) H(26) 3.2357 no 3_665
H(38) H(27) 3.2686 no .
H(38) H(28) 3.5385 no .
H(38) H(32) 2.9838 no 3_665
H(38) H(37) 3.3436 no 3_665
H(38) H(38) 3.3681 no 3_665
H(38) H(39) 3.2944 no 3_665
H(39) C(25) 2.9659 no 3_665
H(39) C(26) 3.0421 no 3_665
H(39) H(26) 2.5524 no 3_665
H(39) H(27) 2.7076 no 3_665
H(39) H(38) 3.2944 no 3_665
H(40) Cl(1) 3.1440 no 2_555
H(40) C(5) 3.3575 no 2_555
H(40) C(6) 3.1264 no 2_555
H(40) C(18) 3.4006 no 2_555
H(40) C(19) 3.1178 no 2_555
H(40) H(4) 2.7582 no 2_555
H(40) H(20) 3.4330 no 2_555
H(40) H(21) 3.0047 no 2_555
H(41) C(17) 3.2034 no 1_565
H(41) C(18) 3.1234 no 1_565
H(41) C(19) 2.9957 no 2_555
H(41) C(20) 3.5318 no 2_555
H(41) H(19) 2.6562 no 1_565
H(41) H(20) 2.5424 no 1_565
H(41) H(21) 2.5111 no 2_555
H(41) H(22) 3.5044 no 2_555
H(42) O(2) 2.9663 no 4_464
H(42) O(3) 2.8074 no 4_464
H(42) C(6) 3.5501 no 2_555
H(42) C(10) 3.1343 no 4_464
H(42) C(12) 3.3940 no 4_464
H(42) H(4) 2.6946 no 2_555
H(42) H(7) 2.6403 no 4_464
H(42) H(8) 3.3848 no 4_464
H(42) H(14) 2.8188 no 4_464
H(43) O(2) 2.9183 no 4_464
H(43) C(18) 3.5960 no 1_565
H(43) H(4) 3.0673 no 2_555
H(43) H(14) 2.8127 no 4_464
H(43) H(20) 2.9519 no 1_565
H(43) H(55) 3.2445 no 2_555
H(44) Cl(2) 3.4821 no 3_675
H(44) C(14) 3.5789 no 4_464
H(44) C(17) 3.5711 no 1_565
H(44) C(18) 3.2067 no 1_565
H(44) H(14) 2.6676 no 4_464
H(44) H(19) 3.4773 no 1_565
H(44) H(20) 2.9215 no 1_565
H(44) H(28) 3.5009 no 1_565
H(45) H(2) 2.8540 no 1_565
H(46) C(22) 3.5035 no 1_565
H(46) C(23) 3.1495 no 1_565
H(46) C(24) 2.8262 no 1_565
H(46) C(25) 2.8905 no 1_565
H(46) C(26) 3.2272 no 1_565
H(46) C(27) 3.5120 no 1_565
H(46) H(25) 3.1479 no 1_565
H(46) H(26) 3.2613 no 1_565
H(47) C(46) 3.4423 no 2_645
H(47) C(47) 3.5531 no 2_645
H(47) H(49) 2.8095 no 2_645
H(47) H(50) 3.0639 no 2_645
H(48) O(4) 2.3983 no 2_655
H(48) C(9) 3.4798 no 2_655
H(48) C(10) 3.5648 no 2_655
H(48) C(11) 3.4938 no 2_655
H(48) C(47) 3.1995 no 2_645
H(48) H(8) 2.9482 no 2_655
H(48) H(11) 2.8828 no 2_655
H(48) H(24) 2.9861 no 2_655
H(48) H(25) 3.2651 no 2_655
H(48) H(50) 2.6613 no 2_645
H(49) C(33) 2.9593 no 2_655
H(49) C(34) 3.4231 no 2_655
H(49) C(44) 3.4393 no 2_655
H(49) H(11) 3.1095 no 2_655
H(49) H(24) 3.4530 no 2_655
H(49) H(32) 2.6117 no 2_655
H(49) H(33) 3.4426 no 2_655
H(49) H(47) 2.8095 no 2_655
H(50) Cl(2) 3.1503 no 2_655
H(50) O(4) 2.7529 no 1_565
H(50) C(32) 3.3283 no 2_655
H(50) C(33) 3.5000 no 2_655
H(50) C(44) 3.5553 no 2_655
H(50) C(45) 3.3595 no 2_655
H(50) H(8) 3.2214 no 1_565
H(50) H(32) 3.4103 no 2_655
H(50) H(47) 3.0639 no 2_655
H(50) H(48) 2.6613 no 2_655
H(51) O(1) 2.8064 no 1_565
H(51) O(4) 3.0063 no 1_565
H(51) C(1) 3.5630 no 1_565
H(51) C(13) 3.5474 no 1_565
H(51) C(23) 3.4010 no 1_565
H(51) H(1) 2.6577 no 1_565
H(51) H(13) 3.4514 no 1_565
H(51) H(16) 3.0544 no 1_565
H(51) H(24) 3.0060 no 1_565
H(51) H(25) 3.5960 no 1_565
H(52) C(11) 3.1826 no .
H(52) H(9) 2.7720 no .
H(52) H(11) 2.7176 no .
H(52) H(13) 3.4410 no 1_565
H(52) H(16) 3.1078 no 1_565
H(53) Cl(1) 3.3400 no 3_666
H(53) O(3) 2.8194 no .
H(53) C(5) 3.2713 no 3_666
H(53) C(6) 3.3262 no 3_666
H(53) C(8) 3.5343 no .
H(53) C(9) 3.3167 no .
H(53) C(10) 3.5300 no .
H(53) C(11) 3.1974 no .
H(53) C(14) 3.5543 no 1_565
H(53) H(4) 3.2343 no 3_666
H(53) H(6) 2.8621 no .
H(53) H(9) 2.5935 no .
H(53) H(11) 3.1789 no .
H(53) H(13) 3.1788 no 1_565
H(53) H(15) 3.0780 no 1_565
H(53) H(16) 3.4168 no 1_565
H(54) O(2) 2.6229 no 3_666
H(54) C(6) 3.3148 no 3_666
H(54) C(7) 3.3263 no 3_666
H(54) C(12) 3.1852 no 3_666
H(54) H(5) 2.7727 no .
H(54) H(6) 2.7307 no .
H(54) H(12) 3.1046 no 3_666
H(54) H(13) 3.2597 no 1_565
H(54) H(18) 3.4253 no .
H(55) O(2) 2.6162 no 3_666
H(55) C(13) 3.5975 no 3_666
H(55) H(5) 3.0452 no .
H(55) H(12) 2.6979 no 3_666
H(55) H(18) 3.2199 no .
H(55) H(23) 3.4295 no .
H(55) H(43) 3.2445 no 2_545
H(56) H(2) 2.9663 no 1_565
H(56) H(23) 2.8447 no .

loop_
_geom_torsion_atom_site_label_1
_geom_torsion_atom_site_label_2
_geom_torsion_atom_site_label_3
_geom_torsion_atom_site_label_4
_geom_torsion
_geom_torsion_publ_flag
C(12) O(1) C(13) C(14) -94.8(3) no
C(13) O(1) C(12) O(2) 2.8(4) no
C(13) O(1) C(12) C(8) -177.4(3) no
C(9) O(3) C(10) C(11) 85.9(3) no
C(10) O(3) C(9) O(4) 0.1(5) no
C(10) O(3) C(9) C(8) 176.7(2) no
C(36) O(5) C(37) C(38) 79.8(3) no
C(37) O(5) C(36) O(6) 7.4(4) no
C(37) O(5) C(36) C(35) -172.0(2) no
C(39) O(7) C(40) C(41) 171.0(3) no
C(40) O(7) C(39) O(8) -1.1(5) no
C(40) O(7) C(39) C(35) 178.8(2) no
C(15) N(1) C(16) C(17) -116.2(3) no
C(15) N(1) C(16) C(21) 62.1(4) no
C(16) N(1) C(15) C(1) 97.8(3) no
C(15) N(1) C(22) C(23) 2.1(5) no
C(15) N(1) C(22) C(27) -176.4(3) no
C(22) N(1) C(15) C(1) -84.0(3) no
C(16) N(1) C(22) C(23) -179.7(3) no
C(16) N(1) C(22) C(27) 1.8(5) no
C(22) N(1) C(16) C(17) 65.6(4) no
C(22) N(1) C(16) C(21) -116.1(3) no
C(42) N(2) C(43) C(44) -90.1(3) no
C(42) N(2) C(43) C(48) 90.1(3) no
C(43) N(2) C(42) C(28) 118.8(3) no
C(42) N(2) C(49) C(50) 178.5(3) no
C(42) N(2) C(49) C(54) 0.4(4) no
C(49) N(2) C(42) C(28) -81.1(3) no
C(43) N(2) C(49) C(50) -21.8(4) no
C(43) N(2) C(49) C(54) 160.2(3) no
C(49) N(2) C(43) C(44) 109.5(3) no
C(49) N(2) C(43) C(48) -70.4(4) no
C(2) C(1) C(8) C(9) 174.0(3) no
C(2) C(1) C(8) C(12) 54.0(3) no
C(8) C(1) C(2) C(3) -117.5(3) no
C(8) C(1) C(2) C(7) 63.1(4) no
C(2) C(1) C(15) N(1) -64.5(3) no
C(15) C(1) C(2) C(3) 117.3(3) no
C(15) C(1) C(2) C(7) -62.0(3) no
C(8) C(1) C(15) N(1) 171.4(3) no
C(15) C(1) C(8) C(9) -62.2(3) no
C(15) C(1) C(8) C(12) 177.8(3) no
C(1) C(2) C(3) C(4) -176.6(3) no
C(1) C(2) C(7) C(6) 177.4(3) no
C(3) C(2) C(7) C(6) -1.9(4) no
C(7) C(2) C(3) C(4) 2.8(4) no
C(2) C(3) C(4) C(5) -0.7(5) no
C(3) C(4) C(5) Cl(1) 176.6(3) no
C(3) C(4) C(5) C(6) -2.3(5) no
Cl(1) C(5) C(6) C(7) -175.81(18) no
C(4) C(5) C(6) C(7) 3.1(5) no
C(5) C(6) C(7) C(2) -0.9(4) no
C(1) C(8) C(9) O(3) 166.3(3) no
C(1) C(8) C(9) O(4) -17.1(5) no
C(1) C(8) C(12) O(1) 45.2(3) no
C(1) C(8) C(12) O(2) -135.0(3) no
C(9) C(8) C(12) O(1) -79.0(3) no
C(9) C(8) C(12) O(2) 100.8(4) no
C(12) C(8) C(9) O(3) -71.0(3) no
C(12) C(8) C(9) O(4) 105.5(4) no
N(1) C(16) C(17) C(18) 178.9(3) no
N(1) C(16) C(21) C(20) -179.8(3) no
C(17) C(16) C(21) C(20) -1.5(5) no
C(21) C(16) C(17) C(18) 0.6(5) no
C(16) C(17) C(18) C(19) 0.8(5) no
C(17) C(18) C(19) C(20) -1.3(5) no
C(18) C(19) C(20) C(21) 0.5(5) no
C(19) C(20) C(21) C(16) 0.9(5) no
N(1) C(22) C(23) C(24) -176.6(3) no
N(1) C(22) C(27) C(26) 176.0(3) no
C(23) C(22) C(27) C(26) -2.5(5) no
C(27) C(22) C(23) C(24) 1.8(5) no
C(22) C(23) C(24) C(25) -0.4(5) no
C(23) C(24) C(25) C(26) -0.5(5) no
C(24) C(25) C(26) C(27) -0.2(5) no
C(25) C(26) C(27) C(22) 1.7(5) no
C(29) C(28) C(35) C(36) 43.5(4) no
C(29) C(28) C(35) C(39) 165.5(3) no
C(35) C(28) C(29) C(30) 50.6(4) no
C(35) C(28) C(29) C(34) -130.2(3) no
C(29) C(28) C(42) N(2) -61.9(3) no
C(42) C(28) C(29) C(30) -72.7(3) no
C(42) C(28) C(29) C(34) 106.5(3) no
C(35) C(28) C(42) N(2) 173.9(3) no
C(42) C(28) C(35) C(36) 167.6(3) no
C(42) C(28) C(35) C(39) -70.4(3) no
C(28) C(29) C(30) C(31) 178.6(2) no
C(28) C(29) C(34) C(33) -178.1(3) no
C(30) C(29) C(34) C(33) 1.2(4) no
C(34) C(29) C(30) C(31) -0.7(4) no
C(29) C(30) C(31) C(32) -0.8(4) no
C(30) C(31) C(32) Cl(2) -178.7(3) no
C(30) C(31) C(32) C(33) 1.9(4) no
Cl(2) C(32) C(33) C(34) 179.12(18) no
C(31) C(32) C(33) C(34) -1.4(4) no
C(32) C(33) C(34) C(29) -0.1(4) no
C(28) C(35) C(36) O(5) 55.2(4) no
C(28) C(35) C(36) O(6) -124.2(3) no
C(28) C(35) C(39) O(7) 170.2(3) no
C(28) C(35) C(39) O(8) -9.9(5) no
C(36) C(35) C(39) O(7) -66.1(3) no
C(36) C(35) C(39) O(8) 113.8(4) no
C(39) C(35) C(36) O(5) -69.7(3) no
C(39) C(35) C(36) O(6) 110.9(4) no
N(2) C(43) C(44) C(45) 179.2(3) no
N(2) C(43) C(48) C(47) -178.8(3) no
C(44) C(43) C(48) C(47) 1.4(5) no
C(48) C(43) C(44) C(45) -0.9(5) no
C(43) C(44) C(45) C(46) -0.0(5) no
C(44) C(45) C(46) C(47) 0.6(5) no
C(45) C(46) C(47) C(48) -0.2(5) no
C(46) C(47) C(48) C(43) -0.8(5) no
N(2) C(49) C(50) C(51) 178.7(3) no
N(2) C(49) C(54) C(53) -179.1(3) no
C(50) C(49) C(54) C(53) 2.8(5) no
C(54) C(49) C(50) C(51) -3.2(5) no
C(49) C(50) C(51) C(52) 1.8(5) no
C(50) C(51) C(52) C(53) -0.0(5) no
C(51) C(52) C(53) C(54) -0.3(5) no
C(52) C(53) C(54) C(49) -1.1(5) no
